data_1565577
loop_
_publ_author_name
'Lin, Wei'
'Zhao, Qun'
'Li, Yao'
'Pan, Ming'
'Yang, Chen'
'Yang, Guo-Hui'
'Li, Xin'

_publ_section_title
;
 Asymmetric synthesis of N-N axially chiral compounds <i>via</i>
 organocatalytic atroposelective <i>N</i>-acylation.
;
_journal_issue 1
_journal_name_full 'Chemical science'
_journal_page_first 141
_journal_page_last 148
_journal_paper_doi 10.1039/d1sc05360d
_journal_volume 13
_journal_year 2021
_chemical_formula_moiety 'C30 H21 N3 O3'
_chemical_formula_sum 'C30 H21 N3 O3'
_chemical_formula_weight 471.50
_space_group_crystal_system triclinic
_space_group_IT_number 2
_space_group_name_Hall '-P 1'
_space_group_name_H-M_alt 'P -1'
_atom_sites_solution_hydrogens geom
_atom_sites_solution_primary dual
_audit_creation_date 2020-11-06
_audit_creation_method
;
Olex2 1.2
(compiled 2018.05.29 svn.r3508 for OlexSys, GUI svn.r5506)
;
_audit_update_record
;
2020-11-19 deposited with the CCDC.	2021-11-11 downloaded from the CCDC.
;
_cell_angle_alpha 114.3570(10)
_cell_angle_beta 102.2220(10)
_cell_angle_gamma 94.5930(10)
_cell_formula_units_Z 2
_cell_length_a 9.65870(10)
_cell_length_b 11.53350(10)
_cell_length_c 12.42160(10)
_cell_measurement_reflns_used 26402
_cell_measurement_temperature 294.15
_cell_measurement_theta_max 78.5470
_cell_measurement_theta_min 4.0440
_cell_volume 1210.05(2)
_computing_cell_refinement 'CrysAlisPro 1.171.39.46 (Rigaku OD, 2018)'
_computing_data_collection 'CrysAlisPro 1.171.39.46 (Rigaku OD, 2018)'
_computing_data_reduction 'CrysAlisPro 1.171.39.46 (Rigaku OD, 2018)'
_computing_molecular_graphics 'Olex2 (Dolomanov et al., 2009)'
_computing_publication_material 'Olex2 (Dolomanov et al., 2009)'
_computing_structure_refinement 'ShelXL (Sheldrick, 2015)'
_computing_structure_solution 'ShelXT (Sheldrick, 2015)'
_diffrn_ambient_temperature 294.15
_diffrn_detector Pilatus
_diffrn_measured_fraction_theta_full 0.982
_diffrn_measured_fraction_theta_max 0.965
_diffrn_measurement_details
;
List of Runs (angles in degrees, time in seconds):

  # Type    Start    End  Width  t~exp~   \w     \q     \k     \f   Frames
#--------------------------------------------------------------------------
  1  \w    -25.00  94.00   0.50    0.50    --    5.00  57.00  90.00  238
  2  \w   -138.00 -15.00   0.50    0.50    --  -48.80 -69.00-138.82  246
  3  \w    -82.00  41.00   0.50    0.50    --  -48.80  38.00 -30.00  246
  4  \w    -79.00  41.00   0.50    0.50    --  -48.80  57.00  60.00  240
  5  \w   -138.00 -15.00   0.50    0.50    --  -48.80 -38.00-155.54  246
  6  \w   -138.00 -16.00   0.50    0.50    --  -48.80 -64.00 -35.91  244
  7  \w   -138.00 -18.00   0.50    0.50    --  -48.80 -57.00   0.00  240
  8  \w    -82.00  41.00   0.50    0.50    --  -48.80  71.00-172.52  246
  9  \w   -138.00 -16.00   0.50    0.50    --  -48.80 -64.00 -35.91  244
 10  \w   -199.00 -78.00   0.50    1.00    -- -110.00 -64.00 -29.40  242
 11  \w   -199.00 -78.00   0.50    1.00    -- -110.00 -40.00-125.08  242
 12  \w   -199.00 -76.00   0.50    1.00    -- -110.00 -72.00 140.96  246
 13  \w   -199.00 -79.00   0.50    1.00    -- -110.00 -44.00  48.28  240
 14  \w   -199.00 -79.00   0.50    1.00    -- -110.00 -61.00  79.14  240
 15  \w   -199.00 -79.00   0.50    1.00    -- -110.00 -61.00-172.28  240
 16  \w   -199.00 -77.00   0.50    1.00    -- -110.00 -70.00  53.04  244
 17  \w   -199.00 -77.00   0.50    1.00    -- -110.00 -71.00 130.48  244
 18  \w   -103.00 -77.00   0.50    1.00    -- -110.00 -68.00-116.12   52
 19  \w   -110.00 -76.00   0.50    1.00    -- -110.00 -72.00-168.79   68
 20  \w   -104.00 -78.00   0.50    1.00    -- -110.00 -64.00 154.75   52
 21  \w   -106.00 -78.00   0.50    1.00    -- -110.00 -42.00 138.62   56
 22  \w   -102.00 -77.00   0.50    1.00    -- -110.00 -68.00 -69.96   50
 23  \w   -198.00-119.00   0.50    1.00    -- -110.00 -68.00 -69.96  158
 24  \w   -167.00-141.00   0.50    1.00    -- -110.00 -42.00 138.62   52
 25  \w   -134.00 -79.00   0.50    1.00    -- -110.00 -43.00 -98.88  110
 26  \w   -117.00 -53.00   0.50    1.00    -- -110.00 -19.00 150.00  128
 27  \w   -118.00 -80.00   0.50    1.00    -- -110.00 -38.00  60.00   76
 28  \w   -103.00 -77.00   0.50    1.00    -- -110.00 -69.00-108.66   52
 29  \w   -106.00 -21.00   0.50    1.00    -- -110.00  72.00 -60.00  170
 30  \w   -197.00 -81.00   0.50    1.00    -- -110.00 -53.00 -39.00  232
 31  \w   -135.00 -78.00   0.50    1.00    -- -110.00  72.00 -90.00  114
 32  \w   -144.00 -54.00   0.50    1.00    -- -110.00  72.00  90.00  180
 33  \w   -130.00 -65.00   0.50    1.00    -- -110.00  72.00  30.00  130
 34  \w    -58.00 -22.00   0.50    1.00    -- -110.00  72.00  30.00   72
 35  \w   -120.00 -53.00   0.50    1.00    -- -110.00 -19.00  90.00  134
 36  \w   -142.00 -21.00   0.50    1.00    -- -110.00  72.00-150.00  242
 37  \w   -102.00 -76.00   0.50    1.00    -- -110.00 -72.00-150.00   52
 38  \w   -127.00 -80.00   0.50    1.00    -- -110.00 -57.00-120.00   94
 39  \w   -104.00 -77.00   0.50    1.00    -- -110.00 -71.00 107.35   54
 40  \w   -102.00 -76.00   0.50    1.00    -- -110.00 -72.00  60.00   52
 41  \w   -199.00 -76.00   0.50    1.00    -- -110.00 -72.00 120.00  246
 42  \w   -102.00 -76.00   0.50    1.00    -- -110.00 -72.00-120.00   52
 43  \w   -198.00-135.00   0.50    1.00    -- -110.00 -65.00   7.28  126
 44  \w   -105.00 -78.00   0.50    1.00    -- -110.00 -65.00   7.28   54
 45  \w   -101.00 -76.00   0.50    1.00    -- -110.00 -72.00-180.00   50
 46  \w   -107.00 -80.00   0.50    1.00    -- -110.00 -56.00 -47.18   54
 47  \w   -185.00-129.00   0.50    1.00    -- -110.00 -72.00 -90.00  112
 48  \w   -101.00 -76.00   0.50    1.00    -- -110.00 -72.00 -90.00   50
 49  \w   -199.00-116.00   0.50    1.00    -- -110.00 -72.00   0.00  166
 50  \w   -110.00 -77.00   0.50    1.00    -- -110.00 -72.00   0.00   66
 51  \w   -101.00 -76.00   0.50    1.00    -- -110.00 -72.00 150.00   50
 52  \w   -199.00-174.00   0.50    1.00    -- -110.00 -69.00-108.66   50
 53  \w   -101.00 -76.00   0.50    1.00    -- -110.00 -72.00 -44.96   50
 54  \w   -107.00 -80.00   0.50    1.00    -- -110.00 -45.00 -30.66   54
 55  \w   -104.00 -78.00   0.50    1.00    -- -110.00 -64.00-154.35   52
 56  \w   -101.00 -76.00   0.50    1.00    -- -110.00 -72.00  40.28   50
 57  \w   -112.00 -76.00   0.50    1.00    -- -110.00 -72.00-132.09   72
 58  \w   -110.00 -77.00   0.50    1.00    -- -110.00 -38.00-120.00   66
 59  \w   -103.00 -77.00   0.50    1.00    -- -110.00 -71.00 -52.48   52
 60  \w   -113.00 -80.00   0.50    1.00    -- -110.00 -51.00-160.12   66
 61  \w   -184.00-141.00   0.50    1.00    -- -110.00 -51.00-160.12   86
 62  \w   -197.00-111.00   0.50    1.00    -- -110.00 -72.00  40.28  172
 63  \w   -176.00-151.00   0.50    1.00    -- -110.00 -38.00  60.00   50
 64  \w   -172.00 -80.00   0.50    1.00    -- -110.00 -51.00  46.45  184
 65  \w   -103.00 -77.00   0.50    1.00    -- -110.00 -72.00 -30.00   52
 66  \w   -103.00 -82.50   0.50    1.00    -- -110.00 -70.00  82.11   41
 67  \w   -106.00 -80.00   0.50    1.00    -- -110.00 -57.00 -30.00   52
 68  \w   -106.00 -80.00   0.50    1.00    -- -110.00 -49.00   3.97   52
 69  \w   -105.00 -80.00   0.50    1.00    -- -110.00 -59.00 -95.54   50
 70  \w   -154.00-129.00   0.50    1.00    -- -110.00 -72.00-132.09   50
 71  \w   -122.00 -77.00   0.50    1.00    -- -110.00 -38.00 -90.00   90
 72  \w   -108.00 -79.00   0.50    1.00    -- -110.00 -62.00  12.00   58
 73  \w   -130.00 -72.00   0.50    1.00    -- -110.00  72.00   0.00  116
 74  \w   -191.00-165.00   0.50    1.00    -- -110.00 -43.00 -98.88   52
 75  \w   -106.00 -80.00   0.50    1.00    -- -110.00 -51.00  18.23   52
 76  \w   -108.00 -80.00   0.50    1.00    -- -110.00 -60.00  53.55   56
 77  \w   -106.00 -80.00   0.50    1.00    -- -110.00 -59.00  -8.94   52
 78  \w   -192.00-161.00   0.50    1.00    -- -110.00 -19.00  90.00   62
 79  \w   -155.00-130.00   0.50    1.00    -- -110.00 -19.00  90.00   50
 80  \w   -130.00 -72.00   0.50    1.00    -- -110.00 -29.00 -10.87  116
 81  \w   -179.00-153.00   0.50    1.00    -- -110.00 -29.00 -10.87   52
;
_diffrn_measurement_device 'four-circle diffractometer'
_diffrn_measurement_device_type 'Rigaku Xtalab P200'
_diffrn_measurement_method '\w scans'
_diffrn_orient_matrix_type 'CrysAlisPro convention (1999,Acta A55,543-557)'
_diffrn_orient_matrix_UB_11 0.0405367000
_diffrn_orient_matrix_UB_12 -0.0503506000
_diffrn_orient_matrix_UB_13 0.0975075000
_diffrn_orient_matrix_UB_21 -0.0780832000
_diffrn_orient_matrix_UB_22 -0.1375867000
_diffrn_orient_matrix_UB_23 -0.0957591000
_diffrn_orient_matrix_UB_31 0.1409603000
_diffrn_orient_matrix_UB_32 -0.0286507000
_diffrn_orient_matrix_UB_33 -0.0361727000
_diffrn_radiation_monochromator mirror
_diffrn_radiation_probe x-ray
_diffrn_radiation_type CuK\a
_diffrn_radiation_wavelength 1.54184
_diffrn_reflns_av_R_equivalents 0.0336
_diffrn_reflns_av_unetI/netI 0.0171
_diffrn_reflns_Laue_measured_fraction_full 0.982
_diffrn_reflns_Laue_measured_fraction_max 0.965
_diffrn_reflns_limit_h_max 11
_diffrn_reflns_limit_h_min -11
_diffrn_reflns_limit_k_max 14
_diffrn_reflns_limit_k_min -14
_diffrn_reflns_limit_l_max 15
_diffrn_reflns_limit_l_min -15
_diffrn_reflns_number 40355
_diffrn_reflns_point_group_measured_fraction_full 0.982
_diffrn_reflns_point_group_measured_fraction_max 0.965
_diffrn_reflns_theta_full 67.684
_diffrn_reflns_theta_max 79.155
_diffrn_reflns_theta_min 4.057
_diffrn_source 'rotating anode'
_diffrn_source_type 'Rigaku (Cu) X-ray Source'
_exptl_absorpt_coefficient_mu 0.685
_exptl_absorpt_correction_T_max 1.00000
_exptl_absorpt_correction_T_min 0.36265
_exptl_absorpt_correction_type multi-scan
_exptl_absorpt_process_details 'CrysAlisPro 1.171.39.46 (Rigaku Oxford Diffraction, 2018)'
_exptl_crystal_density_diffrn 1.294
_exptl_crystal_description block
_exptl_crystal_F_000 492
_exptl_crystal_size_max 0.2
_exptl_crystal_size_mid 0.18
_exptl_crystal_size_min 0.16
_refine_diff_density_max 0.135
_refine_diff_density_min -0.234
_refine_diff_density_rms 0.049
_refine_ls_extinction_method none
_refine_ls_goodness_of_fit_ref 1.058
_refine_ls_hydrogen_treatment constr
_refine_ls_matrix_type full
_refine_ls_number_parameters 325
_refine_ls_number_reflns 5058
_refine_ls_number_restraints 0
_refine_ls_restrained_S_all 1.058
_refine_ls_R_factor_all 0.0472
_refine_ls_R_factor_gt 0.0452
_refine_ls_shift/su_max 0.000
_refine_ls_shift/su_mean 0.000
_refine_ls_structure_factor_coef Fsqd
_refine_ls_weighting_details 'w=1/[\s^2^(Fo^2^)+(0.0657P)^2^+0.1374P] where P=(Fo^2^+2Fc^2^)/3'
_refine_ls_weighting_scheme calc
_refine_ls_wR_factor_gt 0.1222
_refine_ls_wR_factor_ref 0.1240
_reflns_Friedel_coverage 0.000
_reflns_number_gt 4726
_reflns_number_total 5058
_reflns_threshold_expression 'I > 2\s(I)'
_cod_data_source_file d1sc05360d2.cif
_cod_data_source_block p20201106a
_cod_depositor_comments 'Adding full bibliography for 1565577.cif.'
_cod_database_code 1565577
_shelx_shelxl_version_number 2018/3
_shelx_space_group_comment
;
The symmetry employed for this shelxl refinement is uniquely defined
by the following loop, which should always be used as a source of
symmetry information in preference to the above space-group names.
They are only intended as comments.
;
_shelx_estimated_absorpt_t_max 0.898
_shelx_estimated_absorpt_t_min 0.875
_reflns_odcompleteness_completeness 97.54
_reflns_odcompleteness_iscentric 1
_reflns_odcompleteness_theta 74.33
_olex2_refinement_description
;
1. Fixed Uiso
 At 1.2 times of:
  All C(H) groups
2.a Aromatic/amide H refined with riding coordinates:
 C2(H2), C3(H3), C4(H4), C5(H5), C10(H10), C11(H11), C12(H12), C13(H13),
 C14(H14), C16(H16), C17(H17), C19(H19), C20(H20), C21(H21), C22(H22), C23(H23),
  C26(H26), C27(H27), C28(H28), C29(H29), C30(H30)
;
_olex2_submission_special_instructions 'No special instructions were received'
_oxdiff_exptl_absorpt_empirical_details
;
Empirical correction (ABSPACK) includes:
- Absorption correction using spherical harmonics
- Frame scaling
;
_oxdiff_exptl_absorpt_empirical_full_max 4.631
_oxdiff_exptl_absorpt_empirical_full_min 0.700

loop_
_space_group_symop_operation_xyz
'x, y, z'
'-x, -y, -z'

loop_
_atom_site_label
_atom_site_type_symbol
_atom_site_fract_x
_atom_site_fract_y
_atom_site_fract_z
_atom_site_U_iso_or_equiv
_atom_site_adp_type
_atom_site_occupancy
_atom_site_site_symmetry_order
_atom_site_calc_flag
_atom_site_refinement_flags_posn
_atom_site_refinement_flags_adp
_atom_site_refinement_flags_occupancy
_atom_site_disorder_assembly
_atom_site_disorder_group
O1 O -0.03183(10) 0.71543(10) 0.53540(10) 0.0739(3) Uani 1 1 d . . . . .
O2 O 0.26837(11) 0.54385(9) 0.53376(8) 0.0661(2) Uani 1 1 d . . . . .
O3 O 0.15522(11) 0.88823(9) 0.82453(8) 0.0689(2) Uani 1 1 d . . . . .
N1 N 0.35393(12) 0.88868(11) 0.53632(10) 0.0613(3) Uani 1 1 d . . . . .
N2 N 0.21164(10) 0.77783(9) 0.60812(9) 0.0528(2) Uani 1 1 d . . . . .
N3 N 0.20846(10) 0.71234(9) 0.68041(8) 0.0515(2) Uani 1 1 d . . . . .
C1 C 0.22724(15) 0.89272(12) 0.46061(11) 0.0585(3) Uani 1 1 d . . . . .
C2 C 0.23761(19) 0.95853(16) 0.38860(14) 0.0758(4) Uani 1 1 d . . . . .
H2 H 0.327312 0.998025 0.392066 0.091 Uiso 1 1 calc R . . . .
C3 C 0.1150(2) 0.96434(17) 0.31317(14) 0.0828(4) Uani 1 1 d . . . . .
H3 H 0.122428 1.008158 0.265762 0.099 Uiso 1 1 calc R . . . .
C4 C -0.0194(2) 0.90633(15) 0.30632(13) 0.0780(4) Uani 1 1 d . . . . .
H4 H -0.101191 0.910249 0.253705 0.094 Uiso 1 1 calc R . . . .
C5 C -0.03253(16) 0.84285(13) 0.37703(12) 0.0676(3) Uani 1 1 d . . . . .
H5 H -0.123107 0.804589 0.373108 0.081 Uiso 1 1 calc R . . . .
C6 C 0.09112(14) 0.83603(11) 0.45503(10) 0.0554(3) Uani 1 1 d . . . . .
C7 C 0.07854(13) 0.77070(11) 0.53165(11) 0.0555(3) Uani 1 1 d . . . . .
C8 C 0.34349(13) 0.83409(11) 0.60655(10) 0.0523(3) Uani 1 1 d . . . . .
C9 C 0.47658(13) 0.82921(12) 0.68882(11) 0.0541(3) Uani 1 1 d . . . . .
C10 C 0.50973(15) 0.90030(14) 0.81386(13) 0.0699(3) Uani 1 1 d . . . . .
H10 H 0.445163 0.948491 0.849687 0.084 Uiso 1 1 calc R . . . .
C11 C 0.64017(18) 0.89979(18) 0.88648(15) 0.0832(4) Uani 1 1 d . . . . .
H11 H 0.663608 0.948875 0.971119 0.100 Uiso 1 1 calc R . . . .
C12 C 0.73401(18) 0.8279(2) 0.83455(19) 0.0911(5) Uani 1 1 d . . . . .
H12 H 0.821301 0.827977 0.883695 0.109 Uiso 1 1 calc R . . . .
C13 C 0.7000(2) 0.7556(2) 0.7102(2) 0.1047(6) Uani 1 1 d . . . . .
H13 H 0.763960 0.706049 0.674837 0.126 Uiso 1 1 calc R . . . .
C14 C 0.57172(18) 0.75599(19) 0.63767(16) 0.0849(5) Uani 1 1 d . . . . .
H14 H 0.548857 0.706336 0.553131 0.102 Uiso 1 1 calc R . . . .
C15 C 0.25524(12) 0.59108(11) 0.63679(10) 0.0519(3) Uani 1 1 d . . . . .
C16 C 0.29791(13) 0.53928(11) 0.72640(10) 0.0537(3) Uani 1 1 d . . . . .
H16 H 0.292867 0.585197 0.806609 0.064 Uiso 1 1 calc R . . . .
C17 C 0.34326(15) 0.42814(12) 0.69373(12) 0.0610(3) Uani 1 1 d . . . . .
H17 H 0.344326 0.384788 0.612126 0.073 Uiso 1 1 calc R . . . .
C18 C 0.39213(15) 0.36598(12) 0.77292(12) 0.0600(3) Uani 1 1 d . . . . .
C19 C 0.4837(2) 0.27840(18) 0.74276(16) 0.0899(5) Uani 1 1 d . . . . .
H19 H 0.512057 0.257804 0.670993 0.108 Uiso 1 1 calc R . . . .
C20 C 0.5337(3) 0.2211(2) 0.8180(2) 0.1067(7) Uani 1 1 d . . . . .
H20 H 0.596922 0.163890 0.797457 0.128 Uiso 1 1 calc R . . . .
C21 C 0.4908(2) 0.24792(17) 0.92211(16) 0.0863(5) Uani 1 1 d . . . . .
H21 H 0.525524 0.209881 0.972888 0.104 Uiso 1 1 calc R . . . .
C22 C 0.39664(19) 0.33094(16) 0.95177(14) 0.0771(4) Uani 1 1 d . . . . .
H22 H 0.365137 0.347419 1.021540 0.093 Uiso 1 1 calc R . . . .
C23 C 0.34820(16) 0.39040(14) 0.87823(13) 0.0668(3) Uani 1 1 d . . . . .
H23 H 0.285199 0.447626 0.899737 0.080 Uiso 1 1 calc R . . . .
C24 C 0.14743(12) 0.77198(11) 0.77929(10) 0.0529(3) Uani 1 1 d . . . . .
C25 C 0.06840(13) 0.68682(12) 0.81749(10) 0.0535(3) Uani 1 1 d . . . . .
C26 C 0.07344(17) 0.73130(15) 0.94136(12) 0.0679(3) Uani 1 1 d . . . . .
H26 H 0.132958 0.809157 0.999488 0.081 Uiso 1 1 calc R . . . .
C27 C -0.0110(2) 0.65843(18) 0.97686(15) 0.0845(5) Uani 1 1 d . . . . .
H27 H -0.006774 0.686627 1.059451 0.101 Uiso 1 1 calc R . . . .
C28 C -0.1009(2) 0.54477(18) 0.89089(18) 0.0857(5) Uani 1 1 d . . . . .
H28 H -0.157950 0.496855 0.915541 0.103 Uiso 1 1 calc R . . . .
C29 C -0.10728(18) 0.50121(15) 0.76851(15) 0.0745(4) Uani 1 1 d . . . . .
H29 H -0.168972 0.424418 0.710701 0.089 Uiso 1 1 calc R . . . .
C30 C -0.02206(14) 0.57151(13) 0.73149(12) 0.0598(3) Uani 1 1 d . . . . .
H30 H -0.025382 0.541480 0.648886 0.072 Uiso 1 1 calc R . . . .

loop_
_atom_site_aniso_label
_atom_site_aniso_U_11
_atom_site_aniso_U_22
_atom_site_aniso_U_33
_atom_site_aniso_U_23
_atom_site_aniso_U_13
_atom_site_aniso_U_12
O1 0.0534(5) 0.0878(6) 0.0853(6) 0.0511(5) 0.0062(4) -0.0006(4)
O2 0.0836(6) 0.0657(5) 0.0523(5) 0.0258(4) 0.0248(4) 0.0155(4)
O3 0.0783(6) 0.0578(5) 0.0662(5) 0.0225(4) 0.0204(4) 0.0132(4)
N1 0.0597(6) 0.0718(6) 0.0660(6) 0.0395(5) 0.0240(5) 0.0143(5)
N2 0.0504(5) 0.0599(5) 0.0553(5) 0.0325(4) 0.0142(4) 0.0092(4)
N3 0.0515(5) 0.0576(5) 0.0531(5) 0.0299(4) 0.0170(4) 0.0116(4)
C1 0.0692(7) 0.0600(6) 0.0538(6) 0.0282(5) 0.0228(5) 0.0188(5)
C2 0.0910(10) 0.0847(9) 0.0746(8) 0.0499(8) 0.0342(8) 0.0243(8)
C3 0.1146(13) 0.0856(10) 0.0681(8) 0.0487(8) 0.0288(8) 0.0306(9)
C4 0.0990(11) 0.0753(8) 0.0575(7) 0.0320(6) 0.0068(7) 0.0276(8)
C5 0.0717(8) 0.0644(7) 0.0583(7) 0.0254(6) 0.0041(6) 0.0129(6)
C6 0.0641(7) 0.0517(6) 0.0482(6) 0.0205(5) 0.0125(5) 0.0137(5)
C7 0.0530(6) 0.0559(6) 0.0546(6) 0.0241(5) 0.0100(5) 0.0070(5)
C8 0.0518(6) 0.0555(6) 0.0539(6) 0.0250(5) 0.0202(5) 0.0120(5)
C9 0.0491(6) 0.0594(6) 0.0612(6) 0.0312(5) 0.0193(5) 0.0109(5)
C10 0.0584(7) 0.0758(8) 0.0635(7) 0.0199(6) 0.0149(6) 0.0128(6)
C11 0.0691(9) 0.1015(11) 0.0678(8) 0.0362(8) 0.0043(7) 0.0011(8)
C12 0.0581(8) 0.1282(15) 0.1101(13) 0.0762(12) 0.0154(8) 0.0262(9)
C13 0.0792(11) 0.1465(18) 0.1078(14) 0.0625(13) 0.0354(10) 0.0617(12)
C14 0.0735(10) 0.1136(13) 0.0748(9) 0.0389(9) 0.0305(7) 0.0423(9)
C15 0.0504(6) 0.0542(6) 0.0501(6) 0.0226(5) 0.0139(4) 0.0069(4)
C16 0.0532(6) 0.0595(6) 0.0496(5) 0.0244(5) 0.0144(5) 0.0134(5)
C17 0.0713(8) 0.0620(7) 0.0564(6) 0.0276(5) 0.0248(6) 0.0192(6)
C18 0.0664(7) 0.0562(6) 0.0605(6) 0.0269(5) 0.0195(5) 0.0153(5)
C19 0.1240(15) 0.0933(11) 0.0868(10) 0.0522(9) 0.0556(10) 0.0605(11)
C20 0.1416(18) 0.1090(14) 0.1142(14) 0.0704(12) 0.0590(13) 0.0780(14)
C21 0.1065(13) 0.0831(10) 0.0858(10) 0.0521(9) 0.0228(9) 0.0314(9)
C22 0.0904(10) 0.0828(9) 0.0695(8) 0.0426(7) 0.0253(7) 0.0167(8)
C23 0.0720(8) 0.0710(8) 0.0686(8) 0.0364(6) 0.0266(6) 0.0213(6)
C24 0.0507(6) 0.0582(6) 0.0473(5) 0.0226(5) 0.0095(4) 0.0116(5)
C25 0.0527(6) 0.0641(6) 0.0510(6) 0.0287(5) 0.0184(5) 0.0192(5)
C26 0.0797(9) 0.0784(8) 0.0528(6) 0.0311(6) 0.0233(6) 0.0275(7)
C27 0.1134(13) 0.1026(12) 0.0701(9) 0.0527(9) 0.0500(9) 0.0446(10)
C28 0.1049(12) 0.0916(11) 0.1021(12) 0.0627(10) 0.0621(10) 0.0356(9)
C29 0.0768(9) 0.0706(8) 0.0883(10) 0.0389(7) 0.0378(8) 0.0159(7)
C30 0.0588(7) 0.0669(7) 0.0588(6) 0.0291(5) 0.0224(5) 0.0140(5)

loop_
_atom_type_symbol
_atom_type_description
_atom_type_scat_dispersion_real
_atom_type_scat_dispersion_imag
_atom_type_scat_source
C C 0.0181 0.0091 'International Tables Vol C Tables 4.2.6.8 and 6.1.1.4'
H H 0.0000 0.0000 'International Tables Vol C Tables 4.2.6.8 and 6.1.1.4'
N N 0.0311 0.0180 'International Tables Vol C Tables 4.2.6.8 and 6.1.1.4'
O O 0.0492 0.0322 'International Tables Vol C Tables 4.2.6.8 and 6.1.1.4'

loop_
_geom_angle_atom_site_label_1
_geom_angle_atom_site_label_2
_geom_angle_atom_site_label_3
_geom_angle
_geom_angle_site_symmetry_1
_geom_angle_site_symmetry_3
_geom_angle_publ_flag
C8 N1 C1 118.11(11) . . ?
N3 N2 C7 115.99(9) . . ?
C8 N2 N3 119.57(9) . . ?
C8 N2 C7 124.13(10) . . ?
N2 N3 C15 114.96(9) . . ?
N2 N3 C24 114.39(9) . . ?
C24 N3 C15 130.38(9) . . ?
N1 C1 C2 118.30(13) . . ?
N1 C1 C6 122.76(11) . . ?
C6 C1 C2 118.93(13) . . ?
C1 C2 H2 120.1 . . ?
C3 C2 C1 119.75(16) . . ?
C3 C2 H2 120.1 . . ?
C2 C3 H3 119.4 . . ?
C2 C3 C4 121.19(14) . . ?
C4 C3 H3 119.4 . . ?
C3 C4 H4 119.9 . . ?
C5 C4 C3 120.16(14) . . ?
C5 C4 H4 119.9 . . ?
C4 C5 H5 120.2 . . ?
C4 C5 C6 119.66(14) . . ?
C6 C5 H5 120.2 . . ?
C1 C6 C5 120.30(12) . . ?
C1 C6 C7 119.50(11) . . ?
C5 C6 C7 120.20(12) . . ?
O1 C7 N2 120.13(11) . . ?
O1 C7 C6 126.97(11) . . ?
N2 C7 C6 112.89(10) . . ?
N1 C8 N2 122.50(11) . . ?
N1 C8 C9 119.27(11) . . ?
N2 C8 C9 118.23(10) . . ?
C10 C9 C8 121.62(12) . . ?
C10 C9 C14 119.42(13) . . ?
C14 C9 C8 118.89(12) . . ?
C9 C10 H10 120.2 . . ?
C9 C10 C11 119.58(14) . . ?
C11 C10 H10 120.2 . . ?
C10 C11 H11 119.8 . . ?
C12 C11 C10 120.38(16) . . ?
C12 C11 H11 119.8 . . ?
C11 C12 H12 120.0 . . ?
C11 C12 C13 120.03(15) . . ?
C13 C12 H12 120.0 . . ?
C12 C13 H13 120.0 . . ?
C12 C13 C14 120.01(17) . . ?
C14 C13 H13 120.0 . . ?
C9 C14 H14 119.7 . . ?
C13 C14 C9 120.56(16) . . ?
C13 C14 H14 119.7 . . ?
O2 C15 N3 118.61(10) . . ?
O2 C15 C16 124.58(11) . . ?
N3 C15 C16 116.52(9) . . ?
C15 C16 H16 119.8 . . ?
C17 C16 C15 120.36(11) . . ?
C17 C16 H16 119.8 . . ?
C16 C17 H17 116.7 . . ?
C16 C17 C18 126.58(12) . . ?
C18 C17 H17 116.7 . . ?
C19 C18 C17 120.05(12) . . ?
C19 C18 C23 117.80(13) . . ?
C23 C18 C17 122.14(12) . . ?
C18 C19 H19 119.6 . . ?
C20 C19 C18 120.82(15) . . ?
C20 C19 H19 119.6 . . ?
C19 C20 H20 119.8 . . ?
C21 C20 C19 120.39(16) . . ?
C21 C20 H20 119.8 . . ?
C20 C21 H21 120.1 . . ?
C20 C21 C22 119.85(15) . . ?
C22 C21 H21 120.1 . . ?
C21 C22 H22 119.9 . . ?
C21 C22 C23 120.12(15) . . ?
C23 C22 H22 119.9 . . ?
C18 C23 H23 119.5 . . ?
C22 C23 C18 120.96(14) . . ?
C22 C23 H23 119.5 . . ?
O3 C24 N3 119.35(11) . . ?
O3 C24 C25 122.85(11) . . ?
N3 C24 C25 117.69(10) . . ?
C26 C25 C24 118.68(12) . . ?
C30 C25 C24 121.09(10) . . ?
C30 C25 C26 119.84(12) . . ?
C25 C26 H26 120.3 . . ?
C27 C26 C25 119.33(14) . . ?
C27 C26 H26 120.3 . . ?
C26 C27 H27 119.8 . . ?
C28 C27 C26 120.37(14) . . ?
C28 C27 H27 119.8 . . ?
C27 C28 H28 119.8 . . ?
C27 C28 C29 120.47(14) . . ?
C29 C28 H28 119.8 . . ?
C28 C29 H29 120.0 . . ?
C28 C29 C30 120.01(15) . . ?
C30 C29 H29 120.0 . . ?
C25 C30 H30 120.0 . . ?
C29 C30 C25 119.96(12) . . ?
C29 C30 H30 120.0 . . ?

loop_
_geom_bond_atom_site_label_1
_geom_bond_atom_site_label_2
_geom_bond_distance
_geom_bond_site_symmetry_2
_geom_bond_publ_flag
O1 C7 1.2172(15) . ?
O2 C15 1.2063(14) . ?
O3 C24 1.2098(15) . ?
N1 C1 1.3936(17) . ?
N1 C8 1.2837(15) . ?
N2 N3 1.3948(12) . ?
N2 C7 1.4012(15) . ?
N2 C8 1.3899(15) . ?
N3 C15 1.4260(15) . ?
N3 C24 1.4156(15) . ?
C1 C2 1.4042(18) . ?
C1 C6 1.3954(19) . ?
C2 H2 0.9300 . ?
C2 C3 1.371(2) . ?
C3 H3 0.9300 . ?
C3 C4 1.381(3) . ?
C4 H4 0.9300 . ?
C4 C5 1.373(2) . ?
C5 H5 0.9300 . ?
C5 C6 1.3997(18) . ?
C6 C7 1.4541(16) . ?
C8 C9 1.4842(16) . ?
C9 C10 1.3727(19) . ?
C9 C14 1.375(2) . ?
C10 H10 0.9300 . ?
C10 C11 1.388(2) . ?
C11 H11 0.9300 . ?
C11 C12 1.361(3) . ?
C12 H12 0.9300 . ?
C12 C13 1.366(3) . ?
C13 H13 0.9300 . ?
C13 C14 1.371(2) . ?
C14 H14 0.9300 . ?
C15 C16 1.4696(16) . ?
C16 H16 0.9300 . ?
C16 C17 1.3175(17) . ?
C17 H17 0.9300 . ?
C17 C18 1.4640(18) . ?
C18 C19 1.384(2) . ?
C18 C23 1.3860(19) . ?
C19 H19 0.9300 . ?
C19 C20 1.384(2) . ?
C20 H20 0.9300 . ?
C20 C21 1.362(3) . ?
C21 H21 0.9300 . ?
C21 C22 1.368(2) . ?
C22 H22 0.9300 . ?
C22 C23 1.382(2) . ?
C23 H23 0.9300 . ?
C24 C25 1.4799(17) . ?
C25 C26 1.3951(17) . ?
C25 C30 1.3857(18) . ?
C26 H26 0.9300 . ?
C26 C27 1.383(2) . ?
C27 H27 0.9300 . ?
C27 C28 1.372(3) . ?
C28 H28 0.9300 . ?
C28 C29 1.376(2) . ?
C29 H29 0.9300 . ?
C29 C30 1.3810(19) . ?
C30 H30 0.9300 . ?

loop_
_geom_torsion_atom_site_label_1
_geom_torsion_atom_site_label_2
_geom_torsion_atom_site_label_3
_geom_torsion_atom_site_label_4
_geom_torsion
_geom_torsion_site_symmetry_1
_geom_torsion_site_symmetry_2
_geom_torsion_site_symmetry_3
_geom_torsion_site_symmetry_4
_geom_torsion_publ_flag
O2 C15 C16 C17 -5.93(19) . . . . ?
O3 C24 C25 C26 -37.47(17) . . . . ?
O3 C24 C25 C30 135.35(13) . . . . ?
N1 C1 C2 C3 -179.97(13) . . . . ?
N1 C1 C6 C5 -179.86(12) . . . . ?
N1 C1 C6 C7 0.65(18) . . . . ?
N1 C8 C9 C10 110.57(15) . . . . ?
N1 C8 C9 C14 -66.51(17) . . . . ?
N2 N3 C15 O2 -13.04(15) . . . . ?
N2 N3 C15 C16 161.03(9) . . . . ?
N2 N3 C24 O3 -28.59(15) . . . . ?
N2 N3 C24 C25 147.67(10) . . . . ?
N2 C8 C9 C10 -69.97(16) . . . . ?
N2 C8 C9 C14 112.95(15) . . . . ?
N3 N2 C7 O1 3.64(17) . . . . ?
N3 N2 C7 C6 -177.31(9) . . . . ?
N3 N2 C8 N1 175.62(11) . . . . ?
N3 N2 C8 C9 -3.82(15) . . . . ?
N3 C15 C16 C17 -179.60(11) . . . . ?
N3 C24 C25 C26 146.42(11) . . . . ?
N3 C24 C25 C30 -40.77(16) . . . . ?
C1 N1 C8 N2 0.99(18) . . . . ?
C1 N1 C8 C9 -179.57(10) . . . . ?
C1 C2 C3 C4 -0.1(2) . . . . ?
C1 C6 C7 O1 -178.78(13) . . . . ?
C1 C6 C7 N2 2.24(16) . . . . ?
C2 C1 C6 C5 1.19(19) . . . . ?
C2 C1 C6 C7 -178.30(12) . . . . ?
C2 C3 C4 C5 0.9(2) . . . . ?
C3 C4 C5 C6 -0.7(2) . . . . ?
C4 C5 C6 C1 -0.4(2) . . . . ?
C4 C5 C6 C7 179.13(12) . . . . ?
C5 C6 C7 O1 1.7(2) . . . . ?
C5 C6 C7 N2 -177.25(11) . . . . ?
C6 C1 C2 C3 -1.0(2) . . . . ?
C7 N2 N3 C15 102.25(11) . . . . ?
C7 N2 N3 C24 -72.53(13) . . . . ?
C7 N2 C8 N1 2.26(18) . . . . ?
C7 N2 C8 C9 -177.18(10) . . . . ?
C8 N1 C1 C2 176.56(12) . . . . ?
C8 N1 C1 C6 -2.39(19) . . . . ?
C8 N2 N3 C15 -71.64(13) . . . . ?
C8 N2 N3 C24 113.58(11) . . . . ?
C8 N2 C7 O1 177.21(11) . . . . ?
C8 N2 C7 C6 -3.74(16) . . . . ?
C8 C9 C10 C11 -175.47(13) . . . . ?
C8 C9 C14 C13 175.88(17) . . . . ?
C9 C10 C11 C12 -1.0(3) . . . . ?
C10 C9 C14 C13 -1.3(3) . . . . ?
C10 C11 C12 C13 0.0(3) . . . . ?
C11 C12 C13 C14 0.4(3) . . . . ?
C12 C13 C14 C9 0.3(3) . . . . ?
C14 C9 C10 C11 1.6(2) . . . . ?
C15 N3 C24 O3 157.63(11) . . . . ?
C15 N3 C24 C25 -26.12(17) . . . . ?
C15 C16 C17 C18 178.56(12) . . . . ?
C16 C17 C18 C19 -156.29(17) . . . . ?
C16 C17 C18 C23 24.6(2) . . . . ?
C17 C18 C19 C20 178.46(18) . . . . ?
C17 C18 C23 C22 -179.63(14) . . . . ?
C18 C19 C20 C21 1.4(4) . . . . ?
C19 C18 C23 C22 1.2(2) . . . . ?
C19 C20 C21 C22 0.7(3) . . . . ?
C20 C21 C22 C23 -1.8(3) . . . . ?
C21 C22 C23 C18 0.9(2) . . . . ?
C23 C18 C19 C20 -2.4(3) . . . . ?
C24 N3 C15 O2 160.71(11) . . . . ?
C24 N3 C15 C16 -25.22(17) . . . . ?
C24 C25 C26 C27 173.73(13) . . . . ?
C24 C25 C30 C29 -172.50(12) . . . . ?
C25 C26 C27 C28 -1.3(2) . . . . ?
C26 C25 C30 C29 0.2(2) . . . . ?
C26 C27 C28 C29 0.6(3) . . . . ?
C27 C28 C29 C30 0.5(3) . . . . ?
C28 C29 C30 C25 -0.9(2) . . . . ?
C30 C25 C26 C27 0.8(2) . . . . ?
